data_4517799
loop_
_publ_author_name
'Morad, Viktoriia'
'Yakunin, Sergii'
'Kovalenko, Maksym V.'

_publ_section_title
;
 Supramolecular Approach for Fine-Tuning of the Bright Luminescence from
 Zero-Dimensional Antimony(III) Halides
;
_journal_name_full 'ACS Materials Letters'
_journal_page_first 845
_journal_page_last 852
_journal_paper_doi 10.1021/acsmaterialslett.0c00174
_journal_year 2020
_chemical_formula_moiety 'Br5 Sb, 2(Rb), 2(C12 H24 O6), 2.001(C3 H7 N O)'
_chemical_formula_sum 'C30 H62 Br5 N2 O14 Rb2 Sb'
_chemical_formula_weight 1367.05
_chemical_name_systematic
'Rubidium pentabromoantimonate(III) 1,4,7,10,13,16-hexaoxacyclooctadecane N,N-dimethylformamide'
_space_group_crystal_system triclinic
_space_group_IT_number 2
_space_group_name_Hall '-P 1'
_space_group_name_H-M_alt 'P -1'
_atom_sites_solution_hydrogens geom
_atom_sites_solution_primary dual
_audit_creation_date 2020-05-27
_audit_creation_method
;
Olex2 1.3
(compiled 2020.02.04 svn.rd84adfe8 for OlexSys, GUI svn.r6032)
;
_cell_angle_alpha 80.574(4)
_cell_angle_beta 80.343(3)
_cell_angle_gamma 82.145(4)
_cell_formula_units_Z 1
_cell_length_a 10.5860(4)
_cell_length_b 10.6601(6)
_cell_length_c 11.3458(5)
_cell_measurement_reflns_used 9932
_cell_measurement_temperature 250.00(10)
_cell_measurement_theta_max 29.0140
_cell_measurement_theta_min 2.4710
_cell_volume 1237.29(10)
_computing_cell_refinement 'CrysAlisPro 1.171.39.28c (Rigaku OD, 2015)'
_computing_data_collection 'CrysAlisPro 1.171.39.28c (Rigaku OD, 2015)'
_computing_data_reduction 'CrysAlisPro 1.171.39.28c (Rigaku OD, 2015)'
_computing_molecular_graphics OLEX2
_computing_publication_material OLEX2
_computing_structure_refinement 'SHELXL-97 (Sheldrick, 2008)'
_computing_structure_solution 'SHELXS-97 (Sheldrick, 2008)'
_diffrn_ambient_environment N~2~
_diffrn_ambient_temperature 250.00(10)
_diffrn_detector 'CCD plate'
_diffrn_detector_area_resol_mean 16.0839
_diffrn_detector_type Sapphire3
_diffrn_measured_fraction_theta_full 1.000
_diffrn_measured_fraction_theta_max 0.879
_diffrn_measurement_details
;
List of Runs (angles in degrees, time in seconds):

  # Type    Start    End  Width  t~exp~   \w     \q     \k     \f   Frames
--------------------------------------------------------------------------
  1  \w    -77.00 -35.00   1.00   28.01    --  -16.74 133.00 -42.70   42
  2  \w    -19.00  21.00   1.00   28.01    --  -16.74 -99.00 120.00   40
  3  \w    -80.00  -5.00   1.00   28.01    --  -16.74 138.00 147.21   75
  4  \w    -86.00  -9.00   1.00   28.01    --  -16.74 -77.00 -30.00   77
  5  \w    -85.00  -6.00   1.00   28.01    --  -16.74 -57.00-150.00   79
  6  \w    -84.00  -9.00   1.00   28.01    --  -16.74 144.00-130.19   75
  7  \w     -4.00  88.00   1.00   28.01    --   17.21  38.00  90.00   92
  8  \w     -5.00  87.00   1.00   28.01    --   17.21  38.00-180.00   92
  9  \w    -48.00  36.00   1.00   28.01    --   17.21 -57.00  90.00   84
 10  \w    -11.00  48.00   1.00   28.01    --   17.21 -19.00 -60.00   59
;
_diffrn_measurement_device 'four-circle diffractometer'
_diffrn_measurement_device_type 'Xcalibur, Sapphire3'
_diffrn_measurement_method '\w scans'
_diffrn_orient_matrix_type 'CrysAlisPro convention (1999,Acta A55,543-557)'
_diffrn_orient_matrix_UB_11 -0.0031692000
_diffrn_orient_matrix_UB_12 -0.0082866000
_diffrn_orient_matrix_UB_13 0.0637059000
_diffrn_orient_matrix_UB_21 0.0152219000
_diffrn_orient_matrix_UB_22 -0.0669873000
_diffrn_orient_matrix_UB_23 0.0007559000
_diffrn_orient_matrix_UB_31 0.0665962000
_diffrn_orient_matrix_UB_32 0.0071216000
_diffrn_orient_matrix_UB_33 -0.0069275000
_diffrn_radiation_monochromator graphite
_diffrn_radiation_probe x-ray
_diffrn_radiation_type 'Mo K\a'
_diffrn_radiation_wavelength 0.71073
_diffrn_radiation_xray_symbol K-L~3~
_diffrn_reflns_av_R_equivalents 0.0290
_diffrn_reflns_av_unetI/netI 0.0283
_diffrn_reflns_Laue_measured_fraction_full 1.000
_diffrn_reflns_Laue_measured_fraction_max 0.879
_diffrn_reflns_limit_h_max 13
_diffrn_reflns_limit_h_min -14
_diffrn_reflns_limit_k_max 14
_diffrn_reflns_limit_k_min -14
_diffrn_reflns_limit_l_max 14
_diffrn_reflns_limit_l_min -15
_diffrn_reflns_number 19733
_diffrn_reflns_point_group_measured_fraction_full 1.000
_diffrn_reflns_point_group_measured_fraction_max 0.879
_diffrn_reflns_theta_full 25.242
_diffrn_reflns_theta_max 29.295
_diffrn_reflns_theta_min 1.840
_diffrn_source 'fine-focus sealed X-ray tube'
_diffrn_source_type 'Enhance (Mo) X-ray Source'
_exptl_absorpt_coefficient_mu 6.603
_exptl_absorpt_correction_T_max 0.93985
_exptl_absorpt_correction_T_min 0.93985
_exptl_absorpt_correction_type sphere
_exptl_absorpt_process_details
;
CrysAlisPro 1.171.39.28c (Rigaku Oxford Diffraction, 2015)
Spherical absorption correction
 using equivalent radius and absorption coefficient.
Empirical absorption correction using spherical harmonics,
 implemented in SCALE3 ABSPACK scaling algorithm.
;
_exptl_crystal_colour 'clear yellowish colourless'
_exptl_crystal_colour_lustre clear
_exptl_crystal_colour_modifier yellowish
_exptl_crystal_colour_primary colourless
_exptl_crystal_density_diffrn 1.835
_exptl_crystal_description block
_exptl_crystal_F_000 668
_exptl_crystal_recrystallization_method 'from N,N-dimethylformamide'
_exptl_crystal_size_max 0.4
_exptl_crystal_size_mid 0.2
_exptl_crystal_size_min 0.2
_exptl_crystal_size_rad 0.1
_refine_diff_density_max 0.799
_refine_diff_density_min -0.827
_refine_diff_density_rms 0.079
_refine_ls_extinction_coef 0.0151(4)
_refine_ls_extinction_expression Fc^*^=kFc[1+0.001xFc^2^\l^3^/sin(2\q)]^-1/4^
_refine_ls_extinction_method 'SHELXL-2018/3 (Sheldrick 2018)'
_refine_ls_goodness_of_fit_ref 1.027
_refine_ls_hydrogen_treatment constr
_refine_ls_matrix_type full
_refine_ls_number_parameters 231
_refine_ls_number_reflns 5954
_refine_ls_number_restraints 1
_refine_ls_restrained_S_all 1.027
_refine_ls_R_factor_all 0.0361
_refine_ls_R_factor_gt 0.0278
_refine_ls_shift/su_max 0.001
_refine_ls_shift/su_mean 0.000
_refine_ls_structure_factor_coef Fsqd
_refine_ls_weighting_details 'w=1/[\s^2^(Fo^2^)+(0.0299P)^2^+1.0835P] where P=(Fo^2^+2Fc^2^)/3'
_refine_ls_weighting_scheme calc
_refine_ls_wR_factor_gt 0.0657
_refine_ls_wR_factor_ref 0.0690
_reflns_Friedel_coverage 0.000
_reflns_number_gt 5106
_reflns_number_total 5954
_reflns_threshold_expression 'I > 2\s(I)'
_cod_data_source_file 1997957.cif
_cod_data_source_block 1
_cod_depositor_comments 'Adding full bibliography for 4517797--4517805.cif.'
_cod_database_code 4517799
_shelx_shelxl_version_number 2018/3
_chemical_oxdiff_formula 'Cs2 C24 H48 O12 Sb Br5'
_shelx_space_group_comment
;
The symmetry employed for this shelxl refinement is uniquely defined
by the following loop, which should always be used as a source of
symmetry information in preference to the above space-group names.
They are only intended as comments.
;
_reflns_odcompleteness_completeness 100.00
_reflns_odcompleteness_iscentric 1
_reflns_odcompleteness_theta 26.32
_olex2_refinement_description
;
1. Fixed Uiso
 At 1.2 times of:
  All C(H) groups, All C(H,H) groups
 At 1.5 times of:
  All C(H,H,H) groups
2. Uiso/Uaniso restraints and constraints
Uiso(C13C) = Uiso(C13B) = Uiso(C13)
Uiso(C15B) = Uiso(C15C) = Uiso(C14) = Uiso(C15) = Uiso(C14B) = Uiso(C14C)
Uiso(N1C) = Uiso(N1B) = Uiso(N1)
Uiso(O7B) = Uiso(O7C) = Uiso(O7)
3. Others
 1*[Sof(O7B)+Sof(N1B)+Sof(C13B)+Sof(H13B)+Sof(C14B)+Sof(H14D)+Sof(H14E)+
 Sof(H14F)+Sof(C15B)+Sof(H15D)+Sof(H15E)+Sof(H15F)]+1*[Sof(O7)+Sof(N1)+Sof(C13)+
 Sof(H13)+Sof(C14)+Sof(H14A)+Sof(H14B)+Sof(H14C)+Sof(C15)+Sof(H15A)+Sof(H15B)+
 Sof(H15C)]+1*[Sof(O7C)+Sof(N1C)+Sof(C13C)+Sof(H13C)+Sof(C14C)+Sof(H14G)+
 Sof(H14H)+Sof(H14I)+Sof(C15C)+Sof(H15G)+Sof(H15H)+Sof(H15I)]=1 with esd of
 0.001
 Sof(O7B)=Sof(N1B)=Sof(C13B)=Sof(H13B)=Sof(C14B)=Sof(H14D)=Sof(H14E)=Sof(H14F)=
 Sof(C15B)=Sof(H15D)=Sof(H15E)=Sof(H15F)=FVAR(1)
 Sof(O7)=Sof(N1)=Sof(C13)=Sof(H13)=Sof(C14)=Sof(H14A)=Sof(H14B)=Sof(H14C)=
 Sof(C15)=Sof(H15A)=Sof(H15B)=Sof(H15C)=FVAR(2)
 Sof(O7C)=Sof(N1C)=Sof(C13C)=Sof(H13C)=Sof(C14C)=Sof(H14G)=Sof(H14H)=Sof(H14I)=
 Sof(C15C)=Sof(H15G)=Sof(H15H)=Sof(H15I)=FVAR(3)
 Fixed Sof: Br1(0.5)
4.a Free rotating group:
 O7(N1,C13,C14,C15), O7B(N1B,C13B,C14B,C15B), O7C(N1C,C13C,C14C,C15C)
4.b Secondary CH2 refined with riding coordinates:
 C1(H1A,H1B), C2(H2A,H2B), C3(H3A,H3B), C4(H4A,H4B), C5(H5A,H5B), C6(H6A,H6B),
 C7(H7A,H7B), C8(H8A,H8B), C9(H9A,H9B), C10(H10A,H10B), C11(H11A,H11B),
 C12(H12A,H12B)
4.c Me refined with riding coordinates:
 C14(H14A,H14B,H14C), C15(H15A,H15B,H15C), C14B(H14D,H14E,H14F), C15B(H15D,
 H15E,H15F), C14C(H14G,H14H,H14I), C15C(H15G,H15H,H15I)
4.d Aromatic/amide H refined with riding coordinates:
 C13(H13), C13B(H13B), C13C(H13C)
;
_olex2_submission_special_instructions 'No special instructions were received'
_oxdiff_exptl_absorpt_empirical_details
;
Empirical correction (ABSPACK) includes:
- Absorption correction using spherical harmonics
- Frame scaling
;
_oxdiff_exptl_absorpt_empirical_full_max 1.530
_oxdiff_exptl_absorpt_empirical_full_min 0.817

loop_
_space_group_symop_operation_xyz
'x, y, z'
'-x, -y, -z'

loop_
_atom_site_label
_atom_site_type_symbol
_atom_site_fract_x
_atom_site_fract_y
_atom_site_fract_z
_atom_site_U_iso_or_equiv
_atom_site_adp_type
_atom_site_occupancy
_atom_site_site_symmetry_order
_atom_site_calc_flag
_atom_site_refinement_flags_posn
_atom_site_refinement_flags_adp
_atom_site_refinement_flags_occupancy
_atom_site_disorder_assembly
_atom_site_disorder_group
Sb1 Sb 0.500000 0.500000 0.500000 0.02766(8) Uani 1 2 d S . P . .
Br1 Br 0.65588(5) 0.65277(5) 0.40431(5) 0.03361(13) Uani 0.5 1 d . . P . .
Br2 Br 0.38801(3) 0.66758(3) 0.66139(3) 0.03743(9) Uani 1 1 d . . . . .
Br3 Br 0.33372(3) 0.60994(3) 0.33697(3) 0.03852(9) Uani 1 1 d . . . . .
Rb1 Rb 0.69476(3) 0.69771(3) 0.72170(3) 0.03462(8) Uani 1 1 d . . . . .
O1 O 0.95894(19) 0.5752(2) 0.6844(2) 0.0455(5) Uani 1 1 d . . . . .
O2 O 0.8276(2) 0.5426(2) 0.9233(2) 0.0465(5) Uani 1 1 d . . . . .
O3 O 0.5819(2) 0.6836(2) 0.97382(19) 0.0480(6) Uani 1 1 d . . . . .
O4 O 0.5307(2) 0.9229(2) 0.8293(2) 0.0437(5) Uani 1 1 d . . . . .
O5 O 0.6659(2) 0.9592(2) 0.5922(2) 0.0454(5) Uani 1 1 d . . . . .
O6 O 0.9106(2) 0.8176(2) 0.54859(19) 0.0470(5) Uani 1 1 d . . . . .
C1 C 1.0144(3) 0.5010(4) 0.7819(3) 0.0513(9) Uani 1 1 d . . . . .
H1A H 1.057969 0.554591 0.819646 0.062 Uiso 1 1 calc R U . . .
H1B H 1.077432 0.433903 0.752644 0.062 Uiso 1 1 calc R U . . .
C2 C 0.9115(3) 0.4434(3) 0.8718(3) 0.0523(9) Uani 1 1 d . . . . .
H2A H 0.863253 0.395423 0.832710 0.063 Uiso 1 1 calc R U . . .
H2B H 0.949672 0.385144 0.934635 0.063 Uiso 1 1 calc R U . . .
C3 C 0.7239(4) 0.4942(4) 1.0082(3) 0.0553(9) Uani 1 1 d . . . . .
H3A H 0.757619 0.431101 1.070334 0.066 Uiso 1 1 calc R U . . .
H3B H 0.670560 0.453149 0.967655 0.066 Uiso 1 1 calc R U . . .
C4 C 0.6455(4) 0.6022(4) 1.0636(3) 0.0589(10) Uani 1 1 d . . . . .
H4A H 0.582422 0.569567 1.129801 0.071 Uiso 1 1 calc R U . . .
H4B H 0.700800 0.649781 1.095268 0.071 Uiso 1 1 calc R U . . .
C5 C 0.5058(4) 0.7905(4) 1.0186(3) 0.0556(9) Uani 1 1 d . . . . .
H5A H 0.560137 0.842869 1.045613 0.067 Uiso 1 1 calc R U . . .
H5B H 0.442984 0.761660 1.086803 0.067 Uiso 1 1 calc R U . . .
C6 C 0.4387(3) 0.8667(3) 0.9209(3) 0.0512(9) Uani 1 1 d . . . . .
H6A H 0.392347 0.811808 0.887462 0.061 Uiso 1 1 calc R U . . .
H6B H 0.376886 0.932954 0.953388 0.061 Uiso 1 1 calc R U . . .
C7 C 0.4741(3) 0.9933(3) 0.7296(3) 0.0471(8) Uani 1 1 d . . . . .
H7A H 0.407053 1.057930 0.757414 0.057 Uiso 1 1 calc R U . . .
H7B H 0.435434 0.936263 0.691243 0.057 Uiso 1 1 calc R U . . .
C8 C 0.5761(3) 1.0552(3) 0.6414(3) 0.0492(8) Uani 1 1 d . . . . .
H8A H 0.537424 1.110960 0.577265 0.059 Uiso 1 1 calc R U . . .
H8B H 0.619568 1.106686 0.681457 0.059 Uiso 1 1 calc R U . . .
C9 C 0.7735(4) 1.0123(4) 0.5186(3) 0.0563(9) Uani 1 1 d . . . . .
H9A H 0.821274 1.049165 0.567679 0.068 Uiso 1 1 calc R U . . .
H9B H 0.744060 1.079757 0.457580 0.068 Uiso 1 1 calc R U . . .
C10 C 0.8584(4) 0.9102(4) 0.4595(3) 0.0583(10) Uani 1 1 d . . . . .
H10A H 0.809115 0.869695 0.414568 0.070 Uiso 1 1 calc R U . . .
H10B H 0.927664 0.947273 0.403241 0.070 Uiso 1 1 calc R U . . .
C11 C 0.9867(3) 0.7134(4) 0.4990(3) 0.0535(9) Uani 1 1 d . . . . .
H11A H 1.049935 0.745006 0.432432 0.064 Uiso 1 1 calc R U . . .
H11B H 0.932241 0.664049 0.468214 0.064 Uiso 1 1 calc R U . . .
C12 C 1.0527(3) 0.6313(4) 0.5936(3) 0.0523(9) Uani 1 1 d . . . . .
H12A H 1.111903 0.564798 0.558565 0.063 Uiso 1 1 calc R U . . .
H12B H 1.101815 0.682080 0.628872 0.063 Uiso 1 1 calc R U . . .
O7 O 0.8531(18) -0.1744(16) 0.8916(18) 0.0918(17) Uiso 0.163(4) 1 d G . P A -3
N1 N 0.9899(14) -0.0179(13) 0.8552(13) 0.0553(9) Uiso 0.163(4) 1 d G . P A -3
C13 C 0.9605(15) -0.1408(12) 0.8795(16) 0.108(3) Uiso 0.163(4) 1 d G . P A -3
H13 H 1.028672 -0.205066 0.887557 0.130 Uiso 0.163(4) 1 calc R U P A -3
C14 C 0.8891(18) 0.0882(13) 0.841(3) 0.0847(17) Uiso 0.163(4) 1 d G . P A -3
H14A H 0.926642 0.167428 0.824485 0.127 Uiso 0.163(4) 1 calc R U P A -3
H14B H 0.845564 0.080223 0.775473 0.127 Uiso 0.163(4) 1 calc R U P A -3
H14C H 0.828363 0.087029 0.914318 0.127 Uiso 0.163(4) 1 calc R U P A -3
C15 C 1.1215(15) 0.012(2) 0.842(2) 0.0847(17) Uiso 0.163(4) 1 d G . P A -3
H15A H 1.122675 0.103337 0.825441 0.127 Uiso 0.163(4) 1 calc R U P A -3
H15B H 1.155905 -0.019965 0.915897 0.127 Uiso 0.163(4) 1 calc R U P A -3
H15C H 1.173028 -0.026745 0.777051 0.127 Uiso 0.163(4) 1 calc R U P A -3
O7B O 1.0604(7) 0.1559(5) 0.8421(6) 0.0918(17) Uiso 0.505(6) 1 d G . P B -2
N1B N 0.9793(5) -0.0344(4) 0.8465(5) 0.0553(9) Uiso 0.505(6) 1 d G . P B -2
C13B C 0.9709(5) 0.0946(4) 0.8446(6) 0.108(3) Uiso 0.505(6) 1 d G . P B -2
H13B H 0.889262 0.139889 0.845290 0.130 Uiso 0.505(6) 1 calc R U P B -2
C14B C 1.1032(6) -0.1123(5) 0.8456(9) 0.0847(17) Uiso 0.505(6) 1 d G . P B -2
H14D H 1.091476 -0.200352 0.847166 0.127 Uiso 0.505(6) 1 calc R U P B -2
H14E H 1.160067 -0.084306 0.773651 0.127 Uiso 0.505(6) 1 calc R U P B -2
H14F H 1.140025 -0.103832 0.915252 0.127 Uiso 0.505(6) 1 calc R U P B -2
C15B C 0.8664(7) -0.0988(8) 0.8495(9) 0.0847(17) Uiso 0.505(6) 1 d G . P B -2
H15D H 0.891692 -0.188897 0.850460 0.127 Uiso 0.505(6) 1 calc R U P B -2
H15E H 0.806348 -0.084809 0.920754 0.127 Uiso 0.505(6) 1 calc R U P B -2
H15F H 0.826436 -0.065287 0.779152 0.127 Uiso 0.505(6) 1 calc R U P B -2
O7C O 1.1306(10) 0.1018(10) 0.8510(10) 0.0918(17) Uiso 0.332(6) 1 d G . P C -1
N1C N 0.9671(7) -0.0163(7) 0.8424(7) 0.0553(9) Uiso 0.332(6) 1 d G . P C -1
C13C C 1.0172(9) 0.0918(6) 0.8531(9) 0.108(3) Uiso 0.332(6) 1 d G . P C -1
H13C H 0.959243 0.164509 0.862946 0.130 Uiso 0.332(6) 1 calc R U P C -1
C14C C 1.0509(11) -0.1341(7) 0.8267(15) 0.0847(17) Uiso 0.332(6) 1 d G . P C -1
H14G H 1.000006 -0.200113 0.820807 0.127 Uiso 0.332(6) 1 calc R U P C -1
H14H H 1.111786 -0.120403 0.754223 0.127 Uiso 0.332(6) 1 calc R U P C -1
H14I H 1.096383 -0.159642 0.894779 0.127 Uiso 0.332(6) 1 calc R U P C -1
C15C C 0.8298(7) -0.0185(13) 0.8462(13) 0.0847(17) Uiso 0.332(6) 1 d G . P C -1
H15G H 0.813487 -0.102546 0.837215 0.127 Uiso 0.332(6) 1 calc R U P C -1
H15H H 0.784785 0.003249 0.922178 0.127 Uiso 0.332(6) 1 calc R U P C -1
H15I H 0.800268 0.042445 0.781614 0.127 Uiso 0.332(6) 1 calc R U P C -1

loop_
_atom_site_aniso_label
_atom_site_aniso_U_11
_atom_site_aniso_U_22
_atom_site_aniso_U_33
_atom_site_aniso_U_23
_atom_site_aniso_U_13
_atom_site_aniso_U_12
Sb1 0.02872(13) 0.02731(14) 0.02786(13) -0.00606(10) -0.00577(9) -0.00194(10)
Br1 0.0299(3) 0.0296(3) 0.0402(3) -0.0032(2) -0.0028(2) -0.0046(2)
Br2 0.03758(16) 0.03719(17) 0.03848(16) -0.01137(13) -0.00832(12) 0.00281(12)
Br3 0.03980(16) 0.03728(17) 0.03928(16) -0.00688(13) -0.01114(12) 0.00096(13)
Rb1 0.03207(14) 0.03097(15) 0.04019(16) -0.00389(12) -0.00581(11) -0.00234(11)
O1 0.0306(11) 0.0503(14) 0.0526(13) -0.0013(11) -0.0059(9) -0.0015(10)
O2 0.0487(13) 0.0414(13) 0.0457(13) -0.0006(10) -0.0062(10) 0.0000(10)
O3 0.0581(14) 0.0462(13) 0.0339(11) -0.0023(10) -0.0018(10) 0.0039(11)
O4 0.0418(12) 0.0393(12) 0.0456(12) -0.0008(10) -0.0017(9) -0.0007(10)
O5 0.0475(12) 0.0321(11) 0.0513(13) 0.0007(10) -0.0013(10) -0.0019(10)
O6 0.0470(13) 0.0477(14) 0.0391(12) 0.0002(10) -0.0003(10) 0.0048(11)
C1 0.0401(17) 0.055(2) 0.058(2) -0.0099(17) -0.0170(15) 0.0126(16)
C2 0.061(2) 0.0394(18) 0.054(2) 0.0005(16) -0.0201(17) 0.0091(16)
C3 0.058(2) 0.051(2) 0.047(2) 0.0160(17) -0.0070(16) -0.0009(17)
C4 0.062(2) 0.070(3) 0.0351(17) 0.0074(17) -0.0039(16) 0.003(2)
C5 0.071(2) 0.050(2) 0.0387(18) -0.0085(16) 0.0106(17) -0.0023(18)
C6 0.0472(19) 0.0416(19) 0.057(2) -0.0095(16) 0.0123(16) 0.0024(15)
C7 0.0458(18) 0.0370(18) 0.056(2) -0.0074(15) -0.0100(15) 0.0092(14)
C8 0.057(2) 0.0287(16) 0.057(2) -0.0021(15) -0.0080(16) 0.0079(15)
C9 0.056(2) 0.045(2) 0.057(2) 0.0170(17) -0.0032(17) -0.0041(17)
C10 0.054(2) 0.067(3) 0.0439(19) 0.0099(18) -0.0003(16) -0.0029(19)
C11 0.0469(19) 0.056(2) 0.051(2) -0.0093(17) 0.0098(16) -0.0017(17)
C12 0.0326(16) 0.051(2) 0.068(2) -0.0093(18) 0.0048(15) -0.0011(15)

loop_
_atom_type_symbol
_atom_type_description
_atom_type_scat_dispersion_real
_atom_type_scat_dispersion_imag
_atom_type_scat_source
C C 0.0033 0.0016 'International Tables Vol C Tables 4.2.6.8 and 6.1.1.4'
H H 0.0000 0.0000 'International Tables Vol C Tables 4.2.6.8 and 6.1.1.4'
Br Br -0.2901 2.4595 'International Tables Vol C Tables 4.2.6.8 and 6.1.1.4'
N N 0.0061 0.0033 'International Tables Vol C Tables 4.2.6.8 and 6.1.1.4'
O O 0.0106 0.0060 'International Tables Vol C Tables 4.2.6.8 and 6.1.1.4'
Rb Rb -0.9393 2.9676 'International Tables Vol C Tables 4.2.6.8 and 6.1.1.4'
Sb Sb -0.5866 1.5461 'International Tables Vol C Tables 4.2.6.8 and 6.1.1.4'

loop_
_geom_angle_atom_site_label_1
_geom_angle_atom_site_label_2
_geom_angle_atom_site_label_3
_geom_angle
_geom_angle_site_symmetry_1
_geom_angle_site_symmetry_3
_geom_angle_publ_flag
Br1 Sb1 Br1 179.999(19) . 2_666 ?
Br1 Sb1 Br2 89.980(15) 2_666 . ?
Br1 Sb1 Br2 90.020(15) . . ?
Br1 Sb1 Br2 90.020(15) 2_666 2_666 ?
Br1 Sb1 Br2 89.979(15) . 2_666 ?
Br1 Sb1 Br3 90.072(15) . . ?
Br1 Sb1 Br3 89.928(15) . 2_666 ?
Br1 Sb1 Br3 90.073(16) 2_666 2_666 ?
Br1 Sb1 Br3 89.927(15) 2_666 . ?
Br2 Sb1 Br2 180.0 . 2_666 ?
Br3 Sb1 Br2 88.598(10) . 2_666 ?
Br3 Sb1 Br2 91.402(10) . . ?
Br3 Sb1 Br2 88.598(9) 2_666 . ?
Br3 Sb1 Br2 91.402(10) 2_666 2_666 ?
Br3 Sb1 Br3 180.0 . 2_666 ?
C1 O1 C12 112.4(3) . . ?
C2 O2 C3 112.1(3) . . ?
C5 O3 C4 112.7(3) . . ?
C6 O4 C7 112.6(3) . . ?
C8 O5 C9 111.4(3) . . ?
C11 O6 C10 112.6(3) . . ?
O1 C1 H1A 109.8 . . ?
O1 C1 H1B 109.8 . . ?
O1 C1 C2 109.4(3) . . ?
H1A C1 H1B 108.2 . . ?
C2 C1 H1A 109.8 . . ?
C2 C1 H1B 109.8 . . ?
O2 C2 C1 109.1(3) . . ?
O2 C2 H2A 109.9 . . ?
O2 C2 H2B 109.9 . . ?
C1 C2 H2A 109.9 . . ?
C1 C2 H2B 109.9 . . ?
H2A C2 H2B 108.3 . . ?
O2 C3 H3A 109.9 . . ?
O2 C3 H3B 109.9 . . ?
O2 C3 C4 108.9(3) . . ?
H3A C3 H3B 108.3 . . ?
C4 C3 H3A 109.9 . . ?
C4 C3 H3B 109.9 . . ?
O3 C4 C3 108.8(3) . . ?
O3 C4 H4A 109.9 . . ?
O3 C4 H4B 109.9 . . ?
C3 C4 H4A 109.9 . . ?
C3 C4 H4B 109.9 . . ?
H4A C4 H4B 108.3 . . ?
O3 C5 H5A 109.9 . . ?
O3 C5 H5B 109.9 . . ?
O3 C5 C6 109.1(3) . . ?
H5A C5 H5B 108.3 . . ?
C6 C5 H5A 109.9 . . ?
C6 C5 H5B 109.9 . . ?
O4 C6 C5 109.2(3) . . ?
O4 C6 H6A 109.8 . . ?
O4 C6 H6B 109.8 . . ?
C5 C6 H6A 109.8 . . ?
C5 C6 H6B 109.8 . . ?
H6A C6 H6B 108.3 . . ?
O4 C7 H7A 109.9 . . ?
O4 C7 H7B 109.9 . . ?
O4 C7 C8 108.9(3) . . ?
H7A C7 H7B 108.3 . . ?
C8 C7 H7A 109.9 . . ?
C8 C7 H7B 109.9 . . ?
O5 C8 C7 109.1(3) . . ?
O5 C8 H8A 109.9 . . ?
O5 C8 H8B 109.9 . . ?
C7 C8 H8A 109.9 . . ?
C7 C8 H8B 109.9 . . ?
H8A C8 H8B 108.3 . . ?
O5 C9 H9A 109.8 . . ?
O5 C9 H9B 109.8 . . ?
O5 C9 C10 109.4(3) . . ?
H9A C9 H9B 108.3 . . ?
C10 C9 H9A 109.8 . . ?
C10 C9 H9B 109.8 . . ?
O6 C10 C9 109.6(3) . . ?
O6 C10 H10A 109.7 . . ?
O6 C10 H10B 109.7 . . ?
C9 C10 H10A 109.7 . . ?
C9 C10 H10B 109.7 . . ?
H10A C10 H10B 108.2 . . ?
O6 C11 H11A 109.8 . . ?
O6 C11 H11B 109.8 . . ?
O6 C11 C12 109.3(3) . . ?
H11A C11 H11B 108.3 . . ?
C12 C11 H11A 109.8 . . ?
C12 C11 H11B 109.8 . . ?
O1 C12 C11 109.1(3) . . ?
O1 C12 H12A 109.9 . . ?
O1 C12 H12B 109.9 . . ?
C11 C12 H12A 109.9 . . ?
C11 C12 H12B 109.9 . . ?
H12A C12 H12B 108.3 . . ?
C13 N1 C14 120.6 . . ?
C13 N1 C15 121.8 . . ?
C15 N1 C14 117.7 . . ?
O7 C13 N1 126.0 . . ?
O7 C13 H13 117.0 . . ?
N1 C13 H13 117.0 . . ?
N1 C14 H14A 109.5 . . ?
N1 C14 H14B 109.5 . . ?
N1 C14 H14C 109.5 . . ?
H14A C14 H14B 109.5 . . ?
H14A C14 H14C 109.5 . . ?
H14B C14 H14C 109.5 . . ?
N1 C15 H15A 109.5 . . ?
N1 C15 H15B 109.5 . . ?
N1 C15 H15C 109.5 . . ?
H15A C15 H15B 109.5 . . ?
H15A C15 H15C 109.5 . . ?
H15B C15 H15C 109.5 . . ?
C13B N1B C14B 120.5 . . ?
C13B N1B C15B 121.8 . . ?
C15B N1B C14B 117.7 . . ?
O7B C13B N1B 126.0 . . ?
O7B C13B H13B 117.0 . . ?
N1B C13B H13B 117.0 . . ?
N1B C14B H14D 109.5 . . ?
N1B C14B H14E 109.5 . . ?
N1B C14B H14F 109.5 . . ?
H14D C14B H14E 109.5 . . ?
H14D C14B H14F 109.5 . . ?
H14E C14B H14F 109.5 . . ?
N1B C15B H15D 109.5 . . ?
N1B C15B H15E 109.5 . . ?
N1B C15B H15F 109.5 . . ?
H15D C15B H15E 109.5 . . ?
H15D C15B H15F 109.5 . . ?
H15E C15B H15F 109.5 . . ?
C13C N1C C14C 120.5 . . ?
C13C N1C C15C 121.8 . . ?
C15C N1C C14C 117.7 . . ?
O7C C13C N1C 126.0 . . ?
O7C C13C H13C 117.0 . . ?
N1C C13C H13C 117.0 . . ?
N1C C14C H14G 109.5 . . ?
N1C C14C H14H 109.5 . . ?
N1C C14C H14I 109.5 . . ?
H14G C14C H14H 109.5 . . ?
H14G C14C H14I 109.5 . . ?
H14H C14C H14I 109.5 . . ?
N1C C15C H15G 109.5 . . ?
N1C C15C H15H 109.5 . . ?
N1C C15C H15I 109.5 . . ?
H15G C15C H15H 109.5 . . ?
H15G C15C H15I 109.5 . . ?
H15H C15C H15I 109.5 . . ?

loop_
_geom_bond_atom_site_label_1
_geom_bond_atom_site_label_2
_geom_bond_distance
_geom_bond_site_symmetry_2
_geom_bond_publ_flag
Sb1 Br1 2.4715(6) . ?
Sb1 Br1 2.4715(5) 2_666 ?
Sb1 Br2 2.7774(3) 2_666 ?
Sb1 Br2 2.7774(3) . ?
Sb1 Br3 2.7770(3) . ?
Sb1 Br3 2.7771(3) 2_666 ?
O1 C1 1.414(4) . ?
O1 C12 1.421(4) . ?
O2 C2 1.420(4) . ?
O2 C3 1.428(4) . ?
O3 C4 1.423(4) . ?
O3 C5 1.417(4) . ?
O4 C6 1.416(4) . ?
O4 C7 1.424(4) . ?
O5 C8 1.417(4) . ?
O5 C9 1.420(4) . ?
O6 C10 1.419(4) . ?
O6 C11 1.417(4) . ?
C1 H1A 0.9700 . ?
C1 H1B 0.9700 . ?
C1 C2 1.486(5) . ?
C2 H2A 0.9700 . ?
C2 H2B 0.9700 . ?
C3 H3A 0.9700 . ?
C3 H3B 0.9700 . ?
C3 C4 1.486(5) . ?
C4 H4A 0.9700 . ?
C4 H4B 0.9700 . ?
C5 H5A 0.9700 . ?
C5 H5B 0.9700 . ?
C5 C6 1.484(5) . ?
C6 H6A 0.9700 . ?
C6 H6B 0.9700 . ?
C7 H7A 0.9700 . ?
C7 H7B 0.9700 . ?
C7 C8 1.490(5) . ?
C8 H8A 0.9700 . ?
C8 H8B 0.9700 . ?
C9 H9A 0.9700 . ?
C9 H9B 0.9700 . ?
C9 C10 1.487(6) . ?
C10 H10A 0.9700 . ?
C10 H10B 0.9700 . ?
C11 H11A 0.9700 . ?
C11 H11B 0.9700 . ?
C11 C12 1.478(5) . ?
C12 H12A 0.9700 . ?
C12 H12B 0.9700 . ?
O7 C13 1.2165 . ?
N1 C13 1.3623 . ?
N1 C14 1.4531 . ?
N1 C15 1.4504 . ?
C13 H13 0.9300 . ?
C14 H14A 0.9600 . ?
C14 H14B 0.9600 . ?
C14 H14C 0.9600 . ?
C15 H15A 0.9600 . ?
C15 H15B 0.9600 . ?
C15 H15C 0.9600 . ?
O7B C13B 1.2161 . ?
N1B C13B 1.3627 . ?
N1B C14B 1.4534 . ?
N1B C15B 1.4501 . ?
C13B H13B 0.9300 . ?
C14B H14D 0.9600 . ?
C14B H14E 0.9600 . ?
C14B H14F 0.9600 . ?
C15B H15D 0.9600 . ?
C15B H15E 0.9600 . ?
C15B H15F 0.9600 . ?
O7C C13C 1.2165 . ?
N1C C13C 1.3623 . ?
N1C C14C 1.4535 . ?
N1C C15C 1.4503 . ?
C13C H13C 0.9300 . ?
C14C H14G 0.9600 . ?
C14C H14H 0.9600 . ?
C14C H14I 0.9600 . ?
C15C H15G 0.9600 . ?
C15C H15H 0.9600 . ?
C15C H15I 0.9600 . ?

loop_
_geom_torsion_atom_site_label_1
_geom_torsion_atom_site_label_2
_geom_torsion_atom_site_label_3
_geom_torsion_atom_site_label_4
_geom_torsion
_geom_torsion_site_symmetry_1
_geom_torsion_site_symmetry_2
_geom_torsion_site_symmetry_3
_geom_torsion_site_symmetry_4
_geom_torsion_publ_flag
O1 C1 C2 O2 -65.6(4) . . . . ?
O2 C3 C4 O3 68.0(4) . . . . ?
O3 C5 C6 O4 -67.6(4) . . . . ?
O4 C7 C8 O5 65.7(4) . . . . ?
O5 C9 C10 O6 -64.8(4) . . . . ?
O6 C11 C12 O1 65.5(4) . . . . ?
C1 O1 C12 C11 -176.5(3) . . . . ?
C2 O2 C3 C4 176.4(3) . . . . ?
C3 O2 C2 C1 178.3(3) . . . . ?
C4 O3 C5 C6 -177.5(3) . . . . ?
C5 O3 C4 C3 -179.4(3) . . . . ?
C6 O4 C7 C8 176.7(3) . . . . ?
C7 O4 C6 C5 177.4(3) . . . . ?
C8 O5 C9 C10 -174.4(3) . . . . ?
C9 O5 C8 C7 -172.9(3) . . . . ?
C10 O6 C11 C12 171.8(3) . . . . ?
C11 O6 C10 C9 176.5(3) . . . . ?
C12 O1 C1 C2 -178.9(3) . . . . ?
C14 N1 C13 O7 0.0 . . . . ?
C15 N1 C13 O7 -180.0 . . . . ?
C14B N1B C13B O7B 0.0 . . . . ?
C15B N1B C13B O7B 180.0 . . . . ?
C14C N1C C13C O7C 0.0 . . . . ?
C15C N1C C13C O7C 180.0 . . . . ?
